data_1543954
loop_
_publ_author_name
'Farivash Darabi'
'Hassan Hadadzadeh'
'Malihe Ebrahimi'
'Taghi Khayamian'
'Hadi Amiri Rudbari'

_publ_section_title
;
 The piroxicam complex of cobalt(II): Synthesis in two different ionic
 liquids, structure, DNA- and BSA interaction and molecular modeling
;
_journal_name_full 'Inorganica Chimica Acta'
_journal_page_first 379
_journal_page_last 389
_journal_paper_doi 10.1016/j.ica.2013.09.035
_journal_volume 409B
_journal_year 2014
_chemical_formula_moiety 'C36 H38 Co N8 O10 S2'
_chemical_formula_sum 'C36 H38 Co N8 O10 S2'
_chemical_formula_weight 865.79
_space_group_IT_number 14
_symmetry_cell_setting monoclinic
_symmetry_space_group_name_Hall '-P 2ybc'
_symmetry_space_group_name_H-M 'P 1 21/c 1'
_atom_sites_solution_hydrogens geom
_atom_sites_solution_primary direct
_atom_sites_solution_secondary difmap
_cell_angle_alpha 90.00
_cell_angle_beta 98.205(2)
_cell_angle_gamma 90.00
_cell_formula_units_Z 2
_cell_length_a 9.9483(3)
_cell_length_b 8.0475(3)
_cell_length_c 24.5645(7)
_cell_measurement_reflns_used 3567
_cell_measurement_temperature 296(2)
_cell_measurement_theta_max 21.60
_cell_measurement_theta_min 2.67
_cell_volume 1946.48(11)
_computing_cell_refinement 'SAINT (Bruker, 2007)'
_computing_data_collection 'APEX2 (Bruker, 2007)'
_computing_data_reduction 'SAINT (Bruker, 2007)'
_computing_molecular_graphics 'XPW (Siemens, 1996)'
_computing_publication_material 'SHELXTL (Sheldrick, 2008)'
_computing_structure_refinement 'SHELXL97 (Sheldrick, 2008)'
_computing_structure_solution 'SHELXS97 (Sheldrick, 2008)'
_diffrn_ambient_temperature 296(2)
_diffrn_measured_fraction_theta_full 0.998
_diffrn_measured_fraction_theta_max 0.998
_diffrn_measurement_device_type 'Bruker APEX-II CCD'
_diffrn_measurement_method '\f and \w scans'
_diffrn_radiation_monochromator graphite
_diffrn_radiation_source 'fine-focus sealed tube'
_diffrn_radiation_type MoK\a
_diffrn_radiation_wavelength 0.71073
_diffrn_reflns_av_R_equivalents 0.0941
_diffrn_reflns_av_sigmaI/netI 0.0696
_diffrn_reflns_limit_h_max 12
_diffrn_reflns_limit_h_min -12
_diffrn_reflns_limit_k_max 10
_diffrn_reflns_limit_k_min -10
_diffrn_reflns_limit_l_max 31
_diffrn_reflns_limit_l_min -30
_diffrn_reflns_number 38668
_diffrn_reflns_theta_full 27.00
_diffrn_reflns_theta_max 27.00
_diffrn_reflns_theta_min 2.47
_exptl_absorpt_coefficient_mu 0.616
_exptl_absorpt_correction_T_max 0.7456
_exptl_absorpt_correction_T_min 0.6574
_exptl_absorpt_correction_type multi-scan
_exptl_absorpt_process_details 'SADABS; Bruker, 2008'
_exptl_crystal_colour yellow
_exptl_crystal_density_diffrn 1.477
_exptl_crystal_density_method 'not measured'
_exptl_crystal_description irregular
_exptl_crystal_F_000 898
_exptl_crystal_size_max 0.16
_exptl_crystal_size_mid 0.13
_exptl_crystal_size_min 0.11
_refine_diff_density_max 0.300
_refine_diff_density_min -0.402
_refine_diff_density_rms 0.062
_refine_ls_extinction_method none
_refine_ls_goodness_of_fit_ref 0.918
_refine_ls_hydrogen_treatment mixed
_refine_ls_matrix_type full
_refine_ls_number_parameters 265
_refine_ls_number_reflns 4246
_refine_ls_number_restraints 1
_refine_ls_restrained_S_all 0.918
_refine_ls_R_factor_all 0.1059
_refine_ls_R_factor_gt 0.0460
_refine_ls_shift/su_max 0.001
_refine_ls_shift/su_mean 0.000
_refine_ls_structure_factor_coef Fsqd
_refine_ls_weighting_details 'calc w=1/[\s^2^(Fo^2^)+(0.0897P)^2^+0.3464P] where P=(Fo^2^+2Fc^2^)/3'
_refine_ls_weighting_scheme calc
_refine_ls_wR_factor_gt 0.1153
_refine_ls_wR_factor_ref 0.1499
_reflns_number_gt 2527
_reflns_number_total 4246
_reflns_threshold_expression >2\s(I)
_cod_data_source_file ICA-2014-409B-379-389.cif
_cod_data_source_block hadad1228_0m
_cod_depositor_comments
;
The following automatic conversions were performed:

'_journal_paper_doi' value
'http://dx.doi.org/10.1016/j.ica.2013.09.035' was changed to
'10.1016/j.ica.2013.09.035'.

Automatic conversion script
Id: cif_fix_values 6433 2018-09-21 13:16:33Z andrius 
;
_cod_original_sg_symbol_H-M P2(1)/c
_cod_database_code 1543954

loop_
_symmetry_equiv_pos_as_xyz
'x, y, z'
'-x, y+1/2, -z+1/2'
'-x, -y, -z'
'x, -y-1/2, z-1/2'

loop_
_atom_site_label
_atom_site_type_symbol
_atom_site_fract_x
_atom_site_fract_y
_atom_site_fract_z
_atom_site_U_iso_or_equiv
_atom_site_adp_type
_atom_site_occupancy
_atom_site_symmetry_multiplicity
_atom_site_calc_flag
_atom_site_refinement_flags
_atom_site_disorder_assembly
_atom_site_disorder_group
Co1 Co 0.0000 0.0000 0.0000 0.0336(2) Uani 1 2 d S . .
O1 O 0.0380(2) 0.1136(3) -0.06768(9) 0.0382(6) Uani 1 1 d . . .
S1 S 0.25000(9) 0.10205(12) -0.19861(3) 0.0393(2) Uani 1 1 d . . .
O4 O 0.2005(3) -0.0015(3) -0.24442(10) 0.0512(7) Uani 1 1 d . . .
O3 O 0.3602(3) 0.0434(3) -0.15946(10) 0.0535(7) Uani 1 1 d . . .
N2 N 0.1534(3) 0.3443(4) -0.03047(11) 0.0368(7) Uani 1 1 d D . .
N1 N 0.0617(3) 0.2218(3) 0.04379(10) 0.0342(7) Uani 1 1 d . . .
O2 O 0.2721(3) 0.5233(3) -0.09677(10) 0.0505(7) Uani 1 1 d . . .
C6 C 0.1132(3) 0.2366(4) -0.07239(13) 0.0311(7) Uani 1 1 d . . .
C5 C 0.1255(3) 0.3480(4) 0.02285(13) 0.0342(8) Uani 1 1 d . . .
C1 C 0.0383(4) 0.2367(5) 0.09620(13) 0.0439(9) Uani 1 1 d . . .
H1 H -0.0079 0.1508 0.1108 0.053 Uiso 1 1 calc R . .
C2 C 0.0776(4) 0.3691(5) 0.12925(14) 0.0497(10) Uani 1 1 d . . .
H2 H 0.0593 0.3730 0.1653 0.060 Uiso 1 1 calc R . .
C3 C 0.1451(4) 0.4967(5) 0.10774(15) 0.0516(10) Uani 1 1 d . . .
H3 H 0.1750 0.5880 0.1293 0.062 Uiso 1 1 calc R . .
C4 C 0.1679(4) 0.4881(4) 0.05421(15) 0.0444(9) Uani 1 1 d . . .
H4 H 0.2114 0.5749 0.0388 0.053 Uiso 1 1 calc R . .
C7 C 0.1611(3) 0.2711(4) -0.12293(13) 0.0329(7) Uani 1 1 d . . .
N3 N 0.1255(3) 0.1484(3) -0.16553(10) 0.0319(6) Uani 1 1 d . . .
C14 C 0.2916(3) 0.2982(5) -0.22269(13) 0.0379(8) Uani 1 1 d . . .
C13 C 0.3306(4) 0.3194(6) -0.27403(15) 0.0527(10) Uani 1 1 d . . .
H13 H 0.3356 0.2287 -0.2971 0.063 Uiso 1 1 calc R . .
C12 C 0.3619(4) 0.4761(6) -0.29070(18) 0.0623(13) Uani 1 1 d . . .
H12 H 0.3888 0.4913 -0.3251 0.075 Uiso 1 1 calc R . .
C11 C 0.3534(4) 0.6099(6) -0.25686(18) 0.0628(12) Uani 1 1 d . . .
H11 H 0.3742 0.7154 -0.2686 0.075 Uiso 1 1 calc R . .
C10 C 0.3145(4) 0.5899(5) -0.20562(16) 0.0520(10) Uani 1 1 d . . .
H10 H 0.3099 0.6815 -0.1829 0.062 Uiso 1 1 calc R . .
C9 C 0.2818(3) 0.4321(5) -0.18779(14) 0.0404(8) Uani 1 1 d . . .
C8 C 0.2369(3) 0.4123(4) -0.13250(14) 0.0385(8) Uani 1 1 d . . .
C15 C -0.0110(3) 0.1604(5) -0.19710(14) 0.0471(9) Uani 1 1 d . . .
H15A H -0.0235 0.0729 -0.2239 0.071 Uiso 1 1 calc R . .
H15B H -0.0211 0.2660 -0.2154 0.071 Uiso 1 1 calc R . .
H15C H -0.0777 0.1503 -0.1726 0.071 Uiso 1 1 calc R . .
N4 N 0.4099(3) -0.1860(4) -0.00679(14) 0.0501(8) Uani 1 1 d . . .
C17 C 0.4640(4) -0.2217(6) 0.05007(18) 0.0739(14) Uani 1 1 d . . .
H17A H 0.3986 -0.1904 0.0734 0.111 Uiso 1 1 calc R . .
H17B H 0.5462 -0.1599 0.0603 0.111 Uiso 1 1 calc R . .
H17C H 0.4828 -0.3384 0.0541 0.111 Uiso 1 1 calc R . .
C18 C 0.4959(4) -0.2250(6) -0.0485(2) 0.0695(13) Uani 1 1 d . . .
H18A H 0.5091 -0.3430 -0.0498 0.104 Uiso 1 1 calc R . .
H18B H 0.5822 -0.1710 -0.0394 0.104 Uiso 1 1 calc R . .
H18C H 0.4528 -0.1866 -0.0837 0.104 Uiso 1 1 calc R . .
O5 O 0.2099(2) -0.0885(3) 0.01336(10) 0.0496(7) Uani 1 1 d . . .
C16 C 0.2874(4) -0.1241(5) -0.02002(16) 0.0437(9) Uani 1 1 d . . .
H16 H 0.2568 -0.1057 -0.0571 0.052 Uiso 1 1 calc R . .
H H 0.198(3) 0.427(3) -0.0408(14) 0.048(11) Uiso 1 1 d D . .

loop_
_atom_site_aniso_label
_atom_site_aniso_U_11
_atom_site_aniso_U_22
_atom_site_aniso_U_33
_atom_site_aniso_U_23
_atom_site_aniso_U_13
_atom_site_aniso_U_12
Co1 0.0387(4) 0.0339(4) 0.0283(3) -0.0009(3) 0.0055(3) -0.0065(3)
O1 0.0486(14) 0.0352(14) 0.0306(12) -0.0007(10) 0.0048(10) -0.0129(12)
S1 0.0409(5) 0.0446(6) 0.0324(5) 0.0012(4) 0.0059(4) 0.0057(4)
O4 0.0677(18) 0.0528(17) 0.0342(13) -0.0071(11) 0.0108(12) 0.0010(14)
O3 0.0482(16) 0.0681(18) 0.0432(15) 0.0053(13) 0.0024(12) 0.0194(13)
N2 0.0444(17) 0.0313(16) 0.0343(15) -0.0033(12) 0.0046(13) -0.0137(14)
N1 0.0388(16) 0.0362(16) 0.0272(14) -0.0051(12) 0.0033(12) -0.0028(13)
O2 0.0621(17) 0.0433(16) 0.0465(15) -0.0061(12) 0.0089(13) -0.0243(13)
C6 0.0305(17) 0.0316(19) 0.0301(17) 0.0010(13) 0.0003(13) -0.0005(15)
C5 0.0317(17) 0.0372(19) 0.0326(17) -0.0063(15) 0.0004(14) -0.0006(15)
C1 0.057(2) 0.047(2) 0.0291(19) -0.0017(16) 0.0096(16) -0.0046(18)
C2 0.062(3) 0.052(2) 0.0343(19) -0.0140(18) 0.0031(17) 0.003(2)
C3 0.065(3) 0.043(2) 0.044(2) -0.0200(18) -0.0017(19) -0.002(2)
C4 0.049(2) 0.036(2) 0.048(2) -0.0081(16) 0.0040(17) -0.0070(17)
C7 0.0322(18) 0.0299(18) 0.0365(18) -0.0011(14) 0.0046(14) -0.0058(15)
N3 0.0320(15) 0.0344(16) 0.0288(14) -0.0014(11) 0.0029(11) -0.0020(12)
C14 0.0267(17) 0.051(2) 0.0361(19) 0.0079(16) 0.0035(14) -0.0010(16)
C13 0.038(2) 0.078(3) 0.044(2) 0.005(2) 0.0103(17) -0.003(2)
C12 0.047(2) 0.093(4) 0.049(2) 0.021(2) 0.016(2) -0.013(2)
C11 0.052(3) 0.072(3) 0.064(3) 0.026(2) 0.004(2) -0.024(2)
C10 0.051(2) 0.051(3) 0.054(2) 0.0102(19) 0.0050(19) -0.019(2)
C9 0.0322(18) 0.049(2) 0.0389(19) 0.0070(17) 0.0017(15) -0.0106(17)
C8 0.0362(19) 0.039(2) 0.0392(19) 0.0042(16) 0.0026(15) -0.0066(17)
C15 0.036(2) 0.055(2) 0.047(2) -0.0071(18) -0.0052(16) -0.0025(18)
N4 0.0378(18) 0.0417(19) 0.067(2) -0.0095(16) -0.0068(15) -0.0004(15)
C17 0.055(3) 0.071(3) 0.087(4) 0.020(3) -0.020(2) -0.001(2)
C18 0.043(2) 0.061(3) 0.104(4) -0.026(3) 0.006(2) 0.000(2)
O5 0.0408(15) 0.0549(18) 0.0515(16) 0.0011(13) 0.0016(12) 0.0004(13)
C16 0.038(2) 0.041(2) 0.049(2) -0.0054(17) -0.0042(17) -0.0030(17)

loop_
_atom_type_symbol
_atom_type_description
_atom_type_scat_dispersion_real
_atom_type_scat_dispersion_imag
_atom_type_scat_source
C C 0.0033 0.0016 'International Tables Vol C Tables 4.2.6.8 and 6.1.1.4'
H H 0.0000 0.0000 'International Tables Vol C Tables 4.2.6.8 and 6.1.1.4'
N N 0.0061 0.0033 'International Tables Vol C Tables 4.2.6.8 and 6.1.1.4'
O O 0.0106 0.0060 'International Tables Vol C Tables 4.2.6.8 and 6.1.1.4'
S S 0.1246 0.1234 'International Tables Vol C Tables 4.2.6.8 and 6.1.1.4'
Co Co 0.3494 0.9721 'International Tables Vol C Tables 4.2.6.8 and 6.1.1.4'

loop_
_geom_angle_atom_site_label_1
_geom_angle_atom_site_label_2
_geom_angle_atom_site_label_3
_geom_angle
_geom_angle_site_symmetry_1
_geom_angle_site_symmetry_3
O1 Co1 O1 180.00(17) . 3
O1 Co1 N1 87.79(9) . .
O1 Co1 N1 92.21(9) 3 .
O1 Co1 N1 92.21(9) . 3
O1 Co1 N1 87.79(9) 3 3
N1 Co1 N1 180.00(14) . 3
O1 Co1 O5 89.06(9) . .
O1 Co1 O5 90.94(9) 3 .
N1 Co1 O5 89.82(10) . .
N1 Co1 O5 90.18(10) 3 .
O1 Co1 O5 90.94(9) . 3
O1 Co1 O5 89.06(9) 3 3
N1 Co1 O5 90.18(10) . 3
N1 Co1 O5 89.82(10) 3 3
O5 Co1 O5 180.00(13) . 3
C6 O1 Co1 128.9(2) . .
O3 S1 O4 118.77(17) . .
O3 S1 N3 107.83(15) . .
O4 S1 N3 109.07(15) . .
O3 S1 C14 109.15(17) . .
O4 S1 C14 109.28(16) . .
N3 S1 C14 101.32(15) . .
C6 N2 C5 131.0(3) . .
C6 N2 H 112(2) . .
C5 N2 H 116(2) . .
C5 N1 C1 117.1(3) . .
C5 N1 Co1 124.1(2) . .
C1 N1 Co1 118.8(2) . .
O1 C6 N2 123.1(3) . .
O1 C6 C7 120.9(3) . .
N2 C6 C7 116.0(3) . .
N1 C5 N2 121.3(3) . .
N1 C5 C4 121.5(3) . .
N2 C5 C4 117.1(3) . .
N1 C1 C2 124.4(3) . .
N1 C1 H1 117.8 . .
C2 C1 H1 117.8 . .
C3 C2 C1 118.0(3) . .
C3 C2 H2 121.0 . .
C1 C2 H2 121.0 . .
C2 C3 C4 119.3(3) . .
C2 C3 H3 120.3 . .
C4 C3 H3 120.3 . .
C3 C4 C5 119.5(3) . .
C3 C4 H4 120.2 . .
C5 C4 H4 120.2 . .
C8 C7 C6 124.1(3) . .
C8 C7 N3 121.0(3) . .
C6 C7 N3 114.9(3) . .
C7 N3 C15 116.7(3) . .
C7 N3 S1 113.2(2) . .
C15 N3 S1 117.8(2) . .
C13 C14 C9 121.4(4) . .
C13 C14 S1 121.9(3) . .
C9 C14 S1 116.7(3) . .
C12 C13 C14 119.4(4) . .
C12 C13 H13 120.3 . .
C14 C13 H13 120.3 . .
C11 C12 C13 120.3(4) . .
C11 C12 H12 119.9 . .
C13 C12 H12 119.9 . .
C12 C11 C10 120.8(4) . .
C12 C11 H11 119.6 . .
C10 C11 H11 119.6 . .
C11 C10 C9 120.1(4) . .
C11 C10 H10 120.0 . .
C9 C10 H10 120.0 . .
C14 C9 C10 118.1(3) . .
C14 C9 C8 122.2(3) . .
C10 C9 C8 119.6(4) . .
O2 C8 C7 123.9(3) . .
O2 C8 C9 117.7(3) . .
C7 C8 C9 118.4(3) . .
N3 C15 H15A 109.5 . .
N3 C15 H15B 109.5 . .
H15A C15 H15B 109.5 . .
N3 C15 H15C 109.5 . .
H15A C15 H15C 109.5 . .
H15B C15 H15C 109.5 . .
C16 N4 C17 121.1(4) . .
C16 N4 C18 121.6(4) . .
C17 N4 C18 117.4(3) . .
N4 C17 H17A 109.5 . .
N4 C17 H17B 109.5 . .
H17A C17 H17B 109.5 . .
N4 C17 H17C 109.5 . .
H17A C17 H17C 109.5 . .
H17B C17 H17C 109.5 . .
N4 C18 H18A 109.5 . .
N4 C18 H18B 109.5 . .
H18A C18 H18B 109.5 . .
N4 C18 H18C 109.5 . .
H18A C18 H18C 109.5 . .
H18B C18 H18C 109.5 . .
C16 O5 Co1 130.4(2) . .
O5 C16 N4 124.6(4) . .
O5 C16 H16 117.7 . .
N4 C16 H16 117.7 . .

loop_
_geom_bond_atom_site_label_1
_geom_bond_atom_site_label_2
_geom_bond_distance
_geom_bond_site_symmetry_2
Co1 O1 1.980(2) .
Co1 O1 1.980(2) 3
Co1 N1 2.129(3) .
Co1 N1 2.129(3) 3
Co1 O5 2.186(2) .
Co1 O5 2.186(2) 3
O1 C6 1.256(4) .
S1 O3 1.431(3) .
S1 O4 1.430(3) .
S1 N3 1.619(3) .
S1 C14 1.756(4) .
N2 C6 1.361(4) .
N2 C5 1.377(4) .
N2 H 0.860(2) .
N1 C5 1.338(4) .
N1 C1 1.346(4) .
O2 C8 1.266(4) .
C6 C7 1.419(4) .
C5 C4 1.397(5) .
C1 C2 1.363(5) .
C1 H1 0.9300 .
C2 C3 1.373(5) .
C2 H2 0.9300 .
C3 C4 1.368(5) .
C3 H3 0.9300 .
C4 H4 0.9300 .
C7 C8 1.402(5) .
C7 N3 1.446(4) .
N3 C15 1.468(4) .
C14 C13 1.382(5) .
C14 C9 1.389(5) .
C13 C12 1.375(6) .
C13 H13 0.9300 .
C12 C11 1.370(6) .
C12 H12 0.9300 .
C11 C10 1.378(5) .
C11 H11 0.9300 .
C10 C9 1.396(5) .
C10 H10 0.9300 .
C9 C8 1.497(5) .
C15 H15A 0.9600 .
C15 H15B 0.9600 .
C15 H15C 0.9600 .
N4 C16 1.314(4) .
N4 C17 1.452(5) .
N4 C18 1.459(5) .
C17 H17A 0.9600 .
C17 H17B 0.9600 .
C17 H17C 0.9600 .
C18 H18A 0.9600 .
C18 H18B 0.9600 .
C18 H18C 0.9600 .
O5 C16 1.237(4) .
C16 H16 0.9300 .

loop_
_geom_torsion_atom_site_label_1
_geom_torsion_atom_site_label_2
_geom_torsion_atom_site_label_3
_geom_torsion_atom_site_label_4
_geom_torsion
_geom_torsion_site_symmetry_1
_geom_torsion_site_symmetry_2
_geom_torsion_site_symmetry_3
_geom_torsion_site_symmetry_4
N1 Co1 O1 C6 21.6(3) . . . .
N1 Co1 O1 C6 -158.4(3) 3 . . .
O5 Co1 O1 C6 -68.3(3) . . . .
O5 Co1 O1 C6 111.7(3) 3 . . .
O1 Co1 N1 C5 -12.2(3) . . . .
O1 Co1 N1 C5 167.8(3) 3 . . .
O5 Co1 N1 C5 76.9(3) . . . .
O5 Co1 N1 C5 -103.1(3) 3 . . .
O1 Co1 N1 C1 169.1(3) . . . .
O1 Co1 N1 C1 -10.9(3) 3 . . .
O5 Co1 N1 C1 -101.8(3) . . . .
O5 Co1 N1 C1 78.2(3) 3 . . .
Co1 O1 C6 N2 -19.5(5) . . . .
Co1 O1 C6 C7 160.8(2) . . . .
C5 N2 C6 O1 -0.1(6) . . . .
C5 N2 C6 C7 179.6(3) . . . .
C1 N1 C5 N2 -179.7(3) . . . .
Co1 N1 C5 N2 1.6(4) . . . .
C1 N1 C5 C4 1.0(5) . . . .
Co1 N1 C5 C4 -177.7(2) . . . .
C6 N2 C5 N1 8.8(6) . . . .
C6 N2 C5 C4 -171.9(3) . . . .
C5 N1 C1 C2 -1.5(5) . . . .
Co1 N1 C1 C2 177.3(3) . . . .
N1 C1 C2 C3 0.4(6) . . . .
C1 C2 C3 C4 1.3(6) . . . .
C2 C3 C4 C5 -1.7(6) . . . .
N1 C5 C4 C3 0.5(6) . . . .
N2 C5 C4 C3 -178.8(3) . . . .
O1 C6 C7 C8 175.1(3) . . . .
N2 C6 C7 C8 -4.6(5) . . . .
O1 C6 C7 N3 -4.6(4) . . . .
N2 C6 C7 N3 175.6(3) . . . .
C8 C7 N3 C15 -97.9(4) . . . .
C6 C7 N3 C15 81.9(4) . . . .
C8 C7 N3 S1 43.8(4) . . . .
C6 C7 N3 S1 -136.5(3) . . . .
O3 S1 N3 C7 57.8(3) . . . .
O4 S1 N3 C7 -172.0(2) . . . .
C14 S1 N3 C7 -56.8(2) . . . .
O3 S1 N3 C15 -161.0(3) . . . .
O4 S1 N3 C15 -30.8(3) . . . .
C14 S1 N3 C15 84.4(3) . . . .
O3 S1 C14 C13 103.9(3) . . . .
O4 S1 C14 C13 -27.5(3) . . . .
N3 S1 C14 C13 -142.5(3) . . . .
O3 S1 C14 C9 -76.9(3) . . . .
O4 S1 C14 C9 151.7(3) . . . .
N3 S1 C14 C9 36.7(3) . . . .
C9 C14 C13 C12 0.8(5) . . . .
S1 C14 C13 C12 179.9(3) . . . .
C14 C13 C12 C11 -0.5(6) . . . .
C13 C12 C11 C10 0.4(7) . . . .
C12 C11 C10 C9 -0.6(6) . . . .
C13 C14 C9 C10 -1.0(5) . . . .
S1 C14 C9 C10 179.9(3) . . . .
C13 C14 C9 C8 178.7(3) . . . .
S1 C14 C9 C8 -0.5(4) . . . .
C11 C10 C9 C14 0.8(5) . . . .
C11 C10 C9 C8 -178.8(3) . . . .
C6 C7 C8 O2 0.9(6) . . . .
N3 C7 C8 O2 -179.4(3) . . . .
C6 C7 C8 C9 179.5(3) . . . .
N3 C7 C8 C9 -0.8(5) . . . .
C14 C9 C8 O2 157.2(3) . . . .
C10 C9 C8 O2 -23.2(5) . . . .
C14 C9 C8 C7 -21.6(5) . . . .
C10 C9 C8 C7 158.0(3) . . . .
O1 Co1 O5 C16 -31.2(3) . . . .
O1 Co1 O5 C16 148.8(3) 3 . . .
N1 Co1 O5 C16 -119.0(3) . . . .
N1 Co1 O5 C16 61.0(3) 3 . . .
Co1 O5 C16 N4 -175.7(3) . . . .
C17 N4 C16 O5 1.3(6) . . . .
C18 N4 C16 O5 -180.0(4) . . . .
